data_4020294
loop_
_publ_author_name
'William W. Porter, III'
'Thomas P. Vaid'

_journal_name_full 'Journal of Organic Chemistry'
_journal_page_first 5028
_journal_page_last 5035
_journal_paper_doi 10.1021/jo050328g
_journal_volume 70
_journal_year 2005
_chemical_formula_moiety 'C22 H18 N2 2+, 2 Cl -, 2 H2 O'
_chemical_formula_sum 'C22 H22 Cl2 N2 O2'
_chemical_formula_weight 417.32
_space_group_IT_number 15
_symmetry_cell_setting monoclinic
_symmetry_space_group_name_Hall '-I 2ya'
_symmetry_space_group_name_H-M 'I 1 2/a 1'
_cell_angle_alpha 90.00
_cell_angle_beta 115.421(1)
_cell_angle_gamma 90.00
_cell_formula_units_Z 4
_cell_length_a 17.2719(9)
_cell_length_b 7.3616(4)
_cell_length_c 17.7619(9)
_cell_measurement_temperature 223(2)
_cell_volume 2039.74(19)
_diffrn_ambient_temperature 223(2)
_exptl_crystal_density_diffrn 1.359
_cod_depositor_comments
;
The following automatic conversions were performed:
'_symmetry_cell_setting' value 'Monoclinic' changed to 'monoclinic'
according to '/home/saulius/struct/CIF-dictionaries/cif_core.dic'
dictionary named 'cif_core.dic' version 2.4.1 from 2010-06-29.

Automatic conversion script
Id: cif_fix_enum 1527 2010-12-29 10:47:43Z saulius 
;
_cod_original_sg_symbol_H-M 'I 2/a'
_cod_database_code 4020294

loop_
_symmetry_equiv_pos_as_xyz
'x, y, z'
'-x+1/2, y, -z'
'x+1/2, y+1/2, z+1/2'
'-x+1, y+1/2, -z+1/2'
'-x, -y, -z'
'x-1/2, -y, z'
'-x+1/2, -y+1/2, -z+1/2'
'x, -y+1/2, z+1/2'

loop_
_atom_site_label
_atom_site_type_symbol
_atom_site_fract_x
_atom_site_fract_y
_atom_site_fract_z
_atom_site_U_iso_or_equiv
_atom_site_adp_type
_atom_site_occupancy
_atom_site_symmetry_multiplicity
_atom_site_calc_flag
_atom_site_refinement_flags
_atom_site_disorder_assembly
_atom_site_disorder_group
O1 O 0.44205(9) 0.21240(17) 0.44137(8) 0.0497(3) Uani 1 1 d G . .
H1A H 0.4938 0.2115 0.4912 0.070 Uiso 1 1 d G . .
H1B H 0.4174 0.0952 0.4254 0.070 Uiso 1 1 d G . .
Cl1 Cl 0.61420(2) 0.19469(6) 0.61000(2) 0.04072(16) Uani 1 1 d . . .
N1 N 0.55269(7) 0.46843(16) 0.32367(7) 0.0257(3) Uani 1 1 d . . .
C11 C 0.62453(9) 0.41512(19) 0.31644(9) 0.0281(3) Uani 1 1 d . . .
H2 H 0.6207 0.3766 0.2645 0.034 Uiso 1 1 calc R . .
C10 C 0.70278(9) 0.41714(19) 0.38460(9) 0.0284(3) Uani 1 1 d . . .
H3 H 0.7525 0.3840 0.3788 0.034 Uiso 1 1 calc R . .
C9 C 0.70833(8) 0.46854(18) 0.46243(8) 0.0259(3) Uani 1 1 d . . .
C8 C 0.63384(9) 0.5223(2) 0.46815(9) 0.0296(3) Uani 1 1 d . . .
H5 H 0.6359 0.5571 0.5199 0.036 Uiso 1 1 calc R . .
C7 C 0.55716(9) 0.5245(2) 0.39791(9) 0.0292(3) Uani 1 1 d . . .
H6 H 0.5073 0.5654 0.4016 0.035 Uiso 1 1 calc R . .
C4 C 0.46955(8) 0.46211(19) 0.25156(8) 0.0267(3) Uani 1 1 d . . .
C3 C 0.46378(9) 0.5063(2) 0.17360(9) 0.0300(3) Uani 1 1 d . . .
H8 H 0.5129 0.5405 0.1668 0.036 Uiso 1 1 calc R . .
C2 C 0.38428(10) 0.4993(2) 0.10566(9) 0.0362(4) Uani 1 1 d . . .
H9 H 0.3793 0.5272 0.0521 0.043 Uiso 1 1 calc R . .
C1 C 0.31210(10) 0.4511(2) 0.11644(10) 0.0386(4) Uani 1 1 d . . .
H10 H 0.2582 0.4474 0.0703 0.046 Uiso 1 1 calc R . .
C6 C 0.31915(10) 0.4086(2) 0.19478(10) 0.0392(4) Uani 1 1 d . . .
H11 H 0.2699 0.3769 0.2017 0.047 Uiso 1 1 calc R . .
C5 C 0.39810(9) 0.4122(2) 0.26341(9) 0.0337(3) Uani 1 1 d . . .
H12 H 0.4031 0.3815 0.3167 0.040 Uiso 1 1 calc R . .

loop_
_atom_site_aniso_label
_atom_site_aniso_U_11
_atom_site_aniso_U_22
_atom_site_aniso_U_33
_atom_site_aniso_U_23
_atom_site_aniso_U_13
_atom_site_aniso_U_12
O1 0.0698(9) 0.0428(7) 0.0378(6) 0.0040(5) 0.0242(6) 0.0145(6)
Cl1 0.0337(2) 0.0461(3) 0.0477(3) 0.00191(17) 0.02249(19) -0.00331(16)
N1 0.0222(6) 0.0283(6) 0.0258(6) 0.0007(5) 0.0095(5) 0.0024(5)
C11 0.0273(7) 0.0310(7) 0.0275(7) -0.0020(6) 0.0133(6) 0.0022(6)
C10 0.0233(7) 0.0310(7) 0.0325(7) -0.0010(6) 0.0134(6) 0.0024(6)
C9 0.0247(7) 0.0230(7) 0.0289(7) 0.0008(5) 0.0104(6) -0.0006(5)
C8 0.0286(7) 0.0344(8) 0.0258(7) -0.0020(6) 0.0116(6) 0.0023(6)
C7 0.0257(7) 0.0352(8) 0.0284(7) -0.0008(6) 0.0132(6) 0.0043(6)
C4 0.0233(7) 0.0275(7) 0.0262(7) -0.0006(6) 0.0078(6) 0.0034(5)
C3 0.0285(7) 0.0344(8) 0.0291(7) -0.0014(6) 0.0142(6) 0.0028(6)
C2 0.0383(8) 0.0443(9) 0.0251(7) -0.0012(6) 0.0125(7) 0.0061(7)
C1 0.0279(7) 0.0485(9) 0.0311(8) -0.0025(7) 0.0048(6) 0.0031(7)
C6 0.0248(7) 0.0513(10) 0.0396(9) 0.0026(7) 0.0120(7) -0.0013(7)
C5 0.0292(7) 0.0420(9) 0.0296(7) 0.0055(6) 0.0124(6) 0.0016(6)

loop_
_geom_bond_atom_site_label_1
_geom_bond_atom_site_label_2
_geom_bond_distance
_geom_bond_site_symmetry_2
_geom_bond_publ_flag
N1 C7 1.3520(18) . ?
N1 C11 1.3590(18) . ?
N1 C4 1.4580(17) . ?
C11 C10 1.374(2) . ?
C10 C9 1.396(2) . ?
C9 C8 1.391(2) . ?
C9 C9 1.485(3) 2_656 ?
C8 C7 1.3755(19) . ?
C4 C3 1.384(2) . ?
C4 C5 1.388(2) . ?
C3 C2 1.386(2) . ?
C2 C1 1.386(2) . ?
C1 C6 1.380(2) . ?
C6 C5 1.385(2) . ?
